data_2013094
loop_
_publ_author_name
'Weil, Matthias'

_publ_section_title
;
 The channel structure of the mercury(II) selenite(IV) oxide hydrate
 HgSeO~3~&#x00B7;HgO&#x00B7;{1 \/over 6}H~2~O
;
_journal_issue 12
_journal_name_full 'Acta Crystallographica Section C'
_journal_page_first i164
_journal_page_last i166
_journal_paper_doi 10.1107/S0108270102018152
_journal_volume 58
_journal_year 2002
_chemical_formula_structural 'Hg2 O4 Se , 0.1667H2 O'
_chemical_formula_sum 'H0.3333 Hg2 O4.1667 Se'
_chemical_formula_weight 547.14
_chemical_name_systematic
;
Dimercury(II) selenite(IV) oxide hydrate
;
_space_group_IT_number 148
_symmetry_cell_setting trigonal
_symmetry_space_group_name_Hall '-R 3'
_symmetry_space_group_name_H-M 'R -3 :H'
_atom_sites_solution_hydrogens none
_atom_sites_solution_primary direct
_atom_sites_solution_secondary difmap
_audit_creation_method SHELXL97
_cell_angle_alpha 90
_cell_angle_beta 90
_cell_angle_gamma 120
_cell_formula_units_Z 18
_cell_length_a 15.3965(6)
_cell_length_b 15.3965(6)
_cell_length_c 10.0549(5)
_cell_measurement_reflns_used 4279
_cell_measurement_temperature 293(2)
_cell_measurement_theta_max 29.94
_cell_measurement_theta_min 2.54
_cell_volume 2064.20(15)
_computing_cell_refinement 'SAINT (Siemens, 1996)'
_computing_data_collection 'SMART (Siemens, 1996)'
_computing_data_reduction SAINT
_computing_molecular_graphics 'ATOMS (Dowty, 2000)'
_computing_publication_material SHELXL97
_computing_structure_refinement 'SHELXL97 (Sheldrick, 1997)'
_computing_structure_solution 'SHELXS97 (Sheldrick, 1997)'
_diffrn_ambient_temperature 293(2)
_diffrn_measured_fraction_theta_full 0.987
_diffrn_measured_fraction_theta_max 0.987
_diffrn_measurement_device_type 'Siemens SMART area-detector'
_diffrn_measurement_method \w
_diffrn_radiation_monochromator graphite
_diffrn_radiation_source 'fine-focus sealed tube'
_diffrn_radiation_type MoK\a
_diffrn_radiation_wavelength 0.71073
_diffrn_reflns_av_R_equivalents 0.065
_diffrn_reflns_av_sigmaI/netI 0.031
_diffrn_reflns_limit_h_max 21
_diffrn_reflns_limit_h_min -21
_diffrn_reflns_limit_k_max 21
_diffrn_reflns_limit_k_min -21
_diffrn_reflns_limit_l_max 13
_diffrn_reflns_limit_l_min -14
_diffrn_reflns_number 9998
_diffrn_reflns_theta_full 30.24
_diffrn_reflns_theta_max 30.24
_diffrn_reflns_theta_min 2.65
_exptl_absorpt_coefficient_mu 74.684
_exptl_absorpt_correction_T_max 0.051
_exptl_absorpt_correction_T_min 0.011
_exptl_absorpt_correction_type numerical
_exptl_crystal_colour amber
_exptl_crystal_density_diffrn 7.923
_exptl_crystal_density_meas ?
_exptl_crystal_density_method 'not measured'
_exptl_crystal_description spheroid
_exptl_crystal_F_000 4098
_exptl_crystal_size_max 0.13
_exptl_crystal_size_mid 0.10
_exptl_crystal_size_min 0.10
_refine_diff_density_max 2.32
_refine_diff_density_min -1.43
_refine_ls_extinction_coef '8.3(5) \\times 10^-5^'
_refine_ls_extinction_expression Fc^*^=kFc[1+0.001xFc^2^\l^3^/sin(2\q)]^-1/4^
_refine_ls_extinction_method 'SHELXL97 (Sheldrick, 1997)'
_refine_ls_goodness_of_fit_ref 1.090
_refine_ls_hydrogen_treatment noref
_refine_ls_matrix_type full
_refine_ls_number_parameters 67
_refine_ls_number_reflns 1355
_refine_ls_number_restraints 0
_refine_ls_restrained_S_all 1.090
_refine_ls_R_factor_all 0.028
_refine_ls_R_factor_gt 0.022
_refine_ls_shift/su_max 0.001
_refine_ls_shift/su_mean 0.000
_refine_ls_structure_factor_coef Fsqd
_refine_ls_weighting_details 'w = 1/[\s^2^(Fo^2^)+(0.0166P)^2^+35.2262P] where P=(Fo^2^+2Fc^2^)/3'
_refine_ls_weighting_scheme calc
_refine_ls_wR_factor_gt 0.053
_refine_ls_wR_factor_ref 0.054
_reflns_number_gt 1147
_reflns_number_total 1355
_reflns_threshold_expression I>2\s(I)
_cod_data_source_file sk1593.cif
_cod_data_source_block I
_cod_depositor_comments
;
The following automatic conversions were performed:

'_exptl_crystal_density_meas' value 'not measured' was changed to '?'
- the value is perceived as not measured.

Automatic conversion script
Id: cif_fix_values 3008 2015-01-20 13:52:24Z robertas 
;
_cod_original_sg_symbol_H-M 'R -3'
_cod_database_code 2013094
_cod_database_fobs_code 2013094

loop_
_symmetry_equiv_pos_as_xyz
'x, y, z'
'-y, x-y, z'
'-x+y, -x, z'
'x+2/3, y+1/3, z+1/3'
'-y+2/3, x-y+1/3, z+1/3'
'-x+y+2/3, -x+1/3, z+1/3'
'x+1/3, y+2/3, z+2/3'
'-y+1/3, x-y+2/3, z+2/3'
'-x+y+1/3, -x+2/3, z+2/3'
'-x, -y, -z'
'y, -x+y, -z'
'x-y, x, -z'
'-x+2/3, -y+1/3, -z+1/3'
'y+2/3, -x+y+1/3, -z+1/3'
'x-y+2/3, x+1/3, -z+1/3'
'-x+1/3, -y+2/3, -z+2/3'
'y+1/3, -x+y+2/3, -z+2/3'
'x-y+1/3, x+2/3, -z+2/3'

loop_
_atom_site_label
_atom_site_fract_x
_atom_site_fract_y
_atom_site_fract_z
_atom_site_U_iso_or_equiv
_atom_site_adp_type
_atom_site_calc_flag
_atom_site_refinement_flags
_atom_site_occupancy
_atom_site_disorder_assembly
_atom_site_disorder_group
_atom_site_type_symbol
Hg1 0.10602(2) 0.26075(2) 0.00554(2) 0.01901(10) Uani d . 1 . . Hg
Hg2 0.41724(2) 0.05241(2) 0.03888(3) 0.01910(10) Uani d . 1 . . Hg
Se 0.14711(6) 0.00803(6) 0.34892(7) 0.02141(16) Uani d . 1 . . Se
O1 0.0856(4) 0.2371(5) 0.2631(5) 0.0261(12) Uani d . 1 . . O
O2 0.1284(5) 0.4285(5) 0.1269(6) 0.0368(15) Uani d . 1 . . O
O3 0.2083(6) 0.1058(5) 0.2446(6) 0.0452(19) Uani d . 1 . . O
O4 0.2437(4) 0.2748(4) 0.0518(5) 0.0176(10) Uani d . 1 . . O
OH2 0.0000 0.0000 0.0000 0.031(3) Uani d S 1 . . O

loop_
_atom_site_aniso_label
_atom_site_aniso_U_11
_atom_site_aniso_U_22
_atom_site_aniso_U_33
_atom_site_aniso_U_12
_atom_site_aniso_U_13
_atom_site_aniso_U_23
Hg1 0.01556(15) 0.02356(17) 0.01903(15) 0.01062(12) -0.00167(9) 0.00041(10)
Hg2 0.01780(16) 0.02157(16) 0.01956(15) 0.01106(13) -0.00296(9) -0.00211(9)
Se 0.0206(4) 0.0226(4) 0.0241(3) 0.0131(3) 0.0006(3) -0.0013(3)
O1 0.018(3) 0.034(3) 0.024(3) 0.011(3) 0.003(2) 0.009(2)
O2 0.042(4) 0.040(4) 0.030(3) 0.022(3) 0.006(3) 0.011(3)
O3 0.089(6) 0.029(4) 0.024(3) 0.034(4) 0.011(3) 0.008(2)
O4 0.016(3) 0.016(3) 0.024(3) 0.010(2) -0.0004(18) 0.0000(18)
OH2 0.028(5) 0.028(5) 0.036(8) 0.014(3) 0.000 0.000

loop_
_atom_type_symbol
_atom_type_description
_atom_type_scat_dispersion_real
_atom_type_scat_dispersion_imag
_atom_type_scat_source
O O 0.0106 0.0060 'International Tables Vol C Tables 4.2.6.8 and 6.1.1.4'
Se Se -0.0929 2.2259 'International Tables Vol C Tables 4.2.6.8 and 6.1.1.4'
Hg Hg -2.3894 9.2266 'International Tables Vol C Tables 4.2.6.8 and 6.1.1.4'
H H 0.0000 0.0000 'International Tables Vol C Tables 4.2.6.8 and 6.1.1.4'

loop_
_geom_angle_atom_site_label_1
_geom_angle_atom_site_label_2
_geom_angle_atom_site_label_3
_geom_angle_site_symmetry_1
_geom_angle_site_symmetry_3
_geom_angle
_geom_angle_publ_flag
O4 Hg1 O4 . 12 176.60(11) y
O4 Hg1 O1 . . 80.67(19) ?
O4 Hg1 O1 12 . 102.35(19) ?
O4 Hg1 O3 . 12 96.3(2) ?
O4 Hg1 O3 12 12 80.4(2) ?
O1 Hg1 O3 . 12 157.1(2) ?
O4 Hg1 O2 . . 99.4(2) ?
O4 Hg1 O2 12 . 83.3(2) ?
O1 Hg1 O2 . . 68.68(18) ?
O3 Hg1 O2 12 . 133.9(2) ?
O4 Hg1 O3 . 9_554 81.61(19) ?
O4 Hg1 O3 12 9_554 98.26(19) ?
O1 Hg1 O3 . 9_554 116.86(18) ?
O3 Hg1 O3 12 9_554 84.7(2) ?
O2 Hg1 O3 . 9_554 55.47(17) ?
O4 Hg2 O1 11 13 162.60(17) y
O4 Hg2 O4 11 13 115.18(16) ?
O1 Hg2 O4 13 13 80.67(17) ?
O4 Hg2 O3 11 13 86.6(2) ?
O1 Hg2 O3 13 13 90.4(3) ?
O4 Hg2 O3 13 13 76.84(17) ?
O4 Hg2 O1 11 7_544 98.13(18) ?
O1 Hg2 O1 13 7_544 79.6(2) ?
O4 Hg2 O1 13 7_544 116.64(16) ?
O3 Hg2 O1 13 7_544 161.14(19) ?
O4 Hg2 O2 11 7_544 76.2(2) ?
O1 Hg2 O2 13 7_544 86.7(2) ?
O4 Hg2 O2 13 7_544 162.6(2) ?
O3 Hg2 O2 13 7_544 91.4(2) ?
O1 Hg2 O2 7_544 7_544 72.19(19) ?
O4 Hg2 O2 11 3 82.95(19) ?
O1 Hg2 O2 13 3 110.0(2) ?
O4 Hg2 O2 13 3 72.17(17) ?
O3 Hg2 O2 13 3 139.0(2) ?
O1 Hg2 O2 7_544 3 59.90(18) ?
O2 Hg2 O2 7_544 3 123.8(2) ?
Hg1 O4 Hg1 . 11 115.0(2) y
O2 Se O3 5 . 100.3(4) y
O2 Se O1 5 3 98.7(3) y
O3 Se O1 . 3 101.5(3) y

loop_
_geom_bond_atom_site_label_1
_geom_bond_atom_site_label_2
_geom_bond_site_symmetry_2
_geom_bond_distance
_geom_bond_publ_flag
Hg1 O4 . 2.074(5) y
Hg1 O4 12 2.074(5) y
Hg1 O1 . 2.613(5) y
Hg1 O3 12 2.634(6) y
Hg1 O2 . 2.718(7) y
Hg1 O3 9_554 2.828(8) y
Hg1 OH2 . 3.4974(3) ?
Hg2 O4 11 2.243(5) y
Hg2 O1 13 2.284(5) y
Hg2 O4 13 2.442(5) y
Hg2 O3 13 2.494(6) y
Hg2 O1 7_544 2.550(6) y
Hg2 O2 7_544 2.556(6) y
Hg2 O2 3 2.601(7) y
Se O2 5 1.681(6) y
Se O3 . 1.684(6) y
Se O1 3 1.710(5) y
O1 Se 2 1.710(5) ?
O1 Hg2 13 2.284(5) ?
O1 Hg2 4_455 2.550(6) ?
O2 Se 9_554 1.681(6) ?
O2 Hg2 4_455 2.556(6) ?
O2 Hg2 2 2.601(7) ?
O3 Hg2 13 2.494(6) ?
O3 Hg1 11 2.634(6) ?
O3 Hg1 5 2.828(8) ?
O4 Hg1 11 2.074(5) ?
O4 Hg2 12 2.243(5) ?
O4 Hg2 13 2.442(5) ?
OH2 Hg1 2 3.4974(3) ?
OH2 O3 10 3.710(7) ?
